data_4517175
loop_
_publ_author_name
'Korvorapun, Korkit'
'Kuniyil, Rositha'
'Ackermann, Lutz'

_publ_section_title
;
 Late-Stage Diversification by Selectivity Switch in meta-C--H Activation:
 Evidence for Singlet Stabilization
;
_journal_name_full 'ACS Catalysis'
_journal_page_first 435
_journal_paper_doi 10.1021/acscatal.9b04592
_journal_year 2019
_chemical_formula_moiety 'C18 H16 N2 O'
_chemical_formula_sum 'C18 H16 N2 O'
_chemical_formula_weight 276.33
_space_group_crystal_system orthorhombic
_space_group_IT_number 61
_space_group_name_Hall '-P 2ac 2ab'
_space_group_name_H-M_alt 'P b c a'
_atom_sites_solution_hydrogens geom
_atom_sites_solution_primary dual
_audit_creation_date 2017-07-18
_audit_creation_method
;
Olex2 1.2
(compiled 2017.03.28 svn.r3405 for OlexSys, GUI svn.r5337)
;
_cell_angle_alpha 90
_cell_angle_beta 90
_cell_angle_gamma 90
_cell_formula_units_Z 8
_cell_length_a 18.7085(6)
_cell_length_b 6.2302(2)
_cell_length_c 24.4878(10)
_cell_measurement_reflns_used 9603
_cell_measurement_temperature 100
_cell_measurement_theta_max 29.576
_cell_measurement_theta_min 3.328
_cell_volume 2854.24(17)
_computing_cell_refinement 'SAINT v8.37A (Bruker, 2015)'
_computing_data_reduction 'SAINT v8.37A (Bruker, 2015)'
_computing_molecular_graphics 'Olex2 (Dolomanov et al., 2009)'
_computing_publication_material 'Olex2 (Dolomanov et al., 2009)'
_computing_structure_refinement 'XL (Sheldrick, 2008)'
_computing_structure_solution 'XT (Sheldrick, 2015)'
_diffrn_ambient_temperature 100.0
_diffrn_measured_fraction_theta_full 0.998
_diffrn_measured_fraction_theta_max 0.999
_diffrn_measurement_device_type 'Bruker APEX-II CCD'
_diffrn_measurement_method '\f and \w scans'
_diffrn_radiation_type MoK\a
_diffrn_radiation_wavelength 0.71073
_diffrn_reflns_av_R_equivalents 0.0318
_diffrn_reflns_av_unetI/netI 0.0169
_diffrn_reflns_Laue_measured_fraction_full 0.998
_diffrn_reflns_Laue_measured_fraction_max 0.999
_diffrn_reflns_limit_h_max 25
_diffrn_reflns_limit_h_min -21
_diffrn_reflns_limit_k_max 8
_diffrn_reflns_limit_k_min -8
_diffrn_reflns_limit_l_max 33
_diffrn_reflns_limit_l_min -33
_diffrn_reflns_number 37416
_diffrn_reflns_point_group_measured_fraction_full 0.998
_diffrn_reflns_point_group_measured_fraction_max 0.999
_diffrn_reflns_theta_full 25.242
_diffrn_reflns_theta_max 29.576
_diffrn_reflns_theta_min 2.177
_diffrn_standards_number 0
_exptl_absorpt_coefficient_mu 0.081
_exptl_absorpt_correction_T_max 1.0000
_exptl_absorpt_correction_T_min 0.9381
_exptl_absorpt_correction_type numerical
_exptl_absorpt_process_details
'SADABS-2016/2 (Bruker,2016/2) was used for absorption correction. wR2(int) was 0.1037 before and 0.0521 after correction. The Ratio of minimum to maximum transmission is 0.9381. The \l/2 correction factor is Not present.'
_exptl_crystal_colour colourless
_exptl_crystal_colour_primary colourless
_exptl_crystal_density_diffrn 1.286
_exptl_crystal_description plate
_exptl_crystal_F_000 1168
_exptl_crystal_size_max 0.251
_exptl_crystal_size_mid 0.204
_exptl_crystal_size_min 0.076
_refine_diff_density_max 0.373
_refine_diff_density_min -0.232
_refine_diff_density_rms 0.047
_refine_ls_extinction_method none
_refine_ls_goodness_of_fit_ref 1.068
_refine_ls_hydrogen_treatment constr
_refine_ls_matrix_type full
_refine_ls_number_parameters 191
_refine_ls_number_reflns 3996
_refine_ls_number_restraints 0
_refine_ls_restrained_S_all 1.068
_refine_ls_R_factor_all 0.0469
_refine_ls_R_factor_gt 0.0436
_refine_ls_shift/su_max 0.001
_refine_ls_shift/su_mean 0.000
_refine_ls_structure_factor_coef Fsqd
_refine_ls_weighting_details 'w=1/[\s^2^(Fo^2^)+(0.0501P)^2^+1.3793P] where P=(Fo^2^+2Fc^2^)/3'
_refine_ls_weighting_scheme calc
_refine_ls_wR_factor_gt 0.1080
_refine_ls_wR_factor_ref 0.1102
_reflns_Friedel_coverage 0.000
_reflns_number_gt 3678
_reflns_number_total 3996
_reflns_threshold_expression 'I > 2\s(I)'
_cod_data_source_file cs9b04592_si_002.cif
_cod_data_source_block pbca
_cod_database_code 4517175
_shelx_shelxl_version_number 2014/7
_shelx_space_group_comment
;
The symmetry employed for this shelxl refinement is uniquely defined
by the following loop, which should always be used as a source of
symmetry information in preference to the above space-group names.
They are only intended as comments.
;
_olex2_refinement_description
;
1. Fixed Uiso
 At 1.2 times of:
  All C(H) groups, All C(H,H) groups
 At 1.5 times of:
  All C(H,H,H) groups
2.a Secondary CH2 refined with riding coordinates:
 C8(H8A,H8B)
2.b Aromatic/amide H refined with riding coordinates:
 C3(H3), C4(H4), C6(H6), C7(H7), C10(H10), C11(H11), C12(H12), C14(H14),
 C16(H16), C17(H17), C18(H18)
2.c Idealised Me refined as rotating group:
 C1(H1A,H1B,H1C)
;
_olex2_submission_special_instructions 'No special instructions were received'

loop_
_space_group_symop_operation_xyz
'x, y, z'
'-x+1/2, -y, z+1/2'
'-x, y+1/2, -z+1/2'
'x+1/2, -y+1/2, -z'
'-x, -y, -z'
'x-1/2, y, -z-1/2'
'x, -y-1/2, z-1/2'
'-x-1/2, y-1/2, z'

loop_
_atom_site_label
_atom_site_type_symbol
_atom_site_fract_x
_atom_site_fract_y
_atom_site_fract_z
_atom_site_U_iso_or_equiv
_atom_site_adp_type
_atom_site_occupancy
_atom_site_site_symmetry_order
_atom_site_calc_flag
_atom_site_refinement_flags_posn
O1 O 0.65222(4) -0.06000(12) 0.35625(3) 0.01938(17) Uani 1 1 d .
N1 N 0.67765(5) 0.92754(15) 0.69876(4) 0.02018(19) Uani 1 1 d .
N2 N 0.55580(5) 1.03938(16) 0.70482(4) 0.0217(2) Uani 1 1 d .
C1 C 0.61366(7) -0.25302(18) 0.34500(5) 0.0239(2) Uani 1 1 d .
H1A H 0.6150 -0.2823 0.3057 0.036 Uiso 1 1 calc GR
H1B H 0.5639 -0.2364 0.3568 0.036 Uiso 1 1 calc GR
H1C H 0.6357 -0.3728 0.3648 0.036 Uiso 1 1 calc GR
C2 C 0.65307(5) 0.01123(16) 0.40938(4) 0.01422(19) Uani 1 1 d .
C3 C 0.68808(5) 0.20605(15) 0.41806(4) 0.01489(19) Uani 1 1 d .
H3 H 0.7083 0.2816 0.3881 0.018 Uiso 1 1 calc R
C4 C 0.69331(5) 0.28928(15) 0.47037(4) 0.01436(19) Uani 1 1 d .
H4 H 0.7168 0.4228 0.4759 0.017 Uiso 1 1 calc R
C5 C 0.66460(5) 0.18004(15) 0.51526(4) 0.01387(19) Uani 1 1 d .
C6 C 0.62948(5) -0.01305(16) 0.50568(4) 0.01580(19) Uani 1 1 d .
H6 H 0.6095 -0.0891 0.5356 0.019 Uiso 1 1 calc R
C7 C 0.62291(5) -0.09787(16) 0.45311(4) 0.01583(19) Uani 1 1 d .
H7 H 0.5980 -0.2289 0.4473 0.019 Uiso 1 1 calc R
C8 C 0.67328(5) 0.26921(16) 0.57232(4) 0.01608(19) Uani 1 1 d .
H8A H 0.7218 0.3314 0.5756 0.019 Uiso 1 1 calc R
H8B H 0.6700 0.1490 0.5986 0.019 Uiso 1 1 calc R
C9 C 0.61908(5) 0.43956(16) 0.58843(4) 0.01410(19) Uani 1 1 d .
C10 C 0.55080(5) 0.44600(17) 0.56544(4) 0.0171(2) Uani 1 1 d .
H10 H 0.5379 0.3445 0.5382 0.020 Uiso 1 1 calc R
C11 C 0.50153(5) 0.59999(18) 0.58208(4) 0.0187(2) Uani 1 1 d .
H11 H 0.4553 0.6030 0.5660 0.022 Uiso 1 1 calc R
C12 C 0.51933(5) 0.74921(17) 0.62191(4) 0.0173(2) Uani 1 1 d .
H12 H 0.4852 0.8526 0.6335 0.021 Uiso 1 1 calc R
C13 C 0.58780(5) 0.74667(16) 0.64496(4) 0.01470(19) Uani 1 1 d .
C14 C 0.63706(5) 0.59188(16) 0.62792(4) 0.01427(19) Uani 1 1 d .
H14 H 0.6836 0.5903 0.6435 0.017 Uiso 1 1 calc R
C15 C 0.60826(5) 0.91355(16) 0.68534(4) 0.01576(19) Uani 1 1 d .
C16 C 0.69524(6) 1.08335(18) 0.73390(5) 0.0236(2) Uani 1 1 d .
H16 H 0.7439 1.0984 0.7442 0.028 Uiso 1 1 calc R
C17 C 0.64565(7) 1.22317(18) 0.75578(5) 0.0246(2) Uani 1 1 d .
H17 H 0.6590 1.3338 0.7804 0.030 Uiso 1 1 calc R
C18 C 0.57554(7) 1.19349(18) 0.73985(5) 0.0253(2) Uani 1 1 d .
H18 H 0.5399 1.2860 0.7543 0.030 Uiso 1 1 calc R

loop_
_atom_site_aniso_label
_atom_site_aniso_U_11
_atom_site_aniso_U_22
_atom_site_aniso_U_33
_atom_site_aniso_U_23
_atom_site_aniso_U_13
_atom_site_aniso_U_12
O1 0.0287(4) 0.0173(4) 0.0122(3) -0.0009(3) -0.0002(3) -0.0017(3)
N1 0.0207(4) 0.0215(4) 0.0183(4) -0.0047(3) -0.0003(3) -0.0019(3)
N2 0.0226(4) 0.0212(4) 0.0212(4) -0.0051(4) 0.0043(4) 0.0015(4)
C1 0.0362(6) 0.0169(5) 0.0185(5) -0.0041(4) -0.0036(4) -0.0007(4)
C2 0.0154(4) 0.0145(4) 0.0128(4) -0.0001(3) -0.0011(3) 0.0027(3)
C3 0.0154(4) 0.0144(4) 0.0149(4) 0.0033(3) 0.0013(3) 0.0005(3)
C4 0.0132(4) 0.0118(4) 0.0181(5) 0.0005(3) -0.0003(3) 0.0000(3)
C5 0.0130(4) 0.0148(4) 0.0138(4) -0.0011(3) 0.0003(3) 0.0016(3)
C6 0.0175(4) 0.0157(4) 0.0143(4) 0.0014(3) 0.0023(3) -0.0020(4)
C7 0.0174(4) 0.0135(4) 0.0165(5) -0.0005(3) 0.0002(3) -0.0029(3)
C8 0.0171(4) 0.0167(4) 0.0145(4) -0.0019(3) -0.0014(3) 0.0020(3)
C9 0.0144(4) 0.0155(4) 0.0125(4) -0.0002(3) 0.0019(3) -0.0004(3)
C10 0.0148(4) 0.0201(5) 0.0163(4) -0.0038(4) 0.0002(3) -0.0017(4)
C11 0.0121(4) 0.0245(5) 0.0196(5) -0.0025(4) -0.0005(3) -0.0002(4)
C12 0.0146(4) 0.0201(5) 0.0172(4) -0.0014(4) 0.0025(4) 0.0017(4)
C13 0.0159(4) 0.0160(4) 0.0122(4) -0.0002(3) 0.0020(3) -0.0012(3)
C14 0.0134(4) 0.0172(4) 0.0122(4) 0.0002(3) 0.0001(3) -0.0009(3)
C15 0.0188(5) 0.0163(4) 0.0122(4) -0.0001(3) 0.0028(3) -0.0011(4)
C16 0.0268(5) 0.0239(5) 0.0200(5) -0.0040(4) -0.0022(4) -0.0050(4)
C17 0.0367(6) 0.0191(5) 0.0182(5) -0.0055(4) 0.0018(4) -0.0042(4)
C18 0.0325(6) 0.0207(5) 0.0227(5) -0.0058(4) 0.0069(4) 0.0020(4)

loop_
_atom_type_symbol
_atom_type_description
_atom_type_scat_dispersion_real
_atom_type_scat_dispersion_imag
_atom_type_scat_source
C C 0.0033 0.0016 'International Tables Vol C Tables 4.2.6.8 and 6.1.1.4'
H H 0.0000 0.0000 'International Tables Vol C Tables 4.2.6.8 and 6.1.1.4'
N N 0.0061 0.0033 'International Tables Vol C Tables 4.2.6.8 and 6.1.1.4'
O O 0.0106 0.0060 'International Tables Vol C Tables 4.2.6.8 and 6.1.1.4'

loop_
_geom_angle_atom_site_label_1
_geom_angle_atom_site_label_2
_geom_angle_atom_site_label_3
_geom_angle
C2 O1 C1 117.38(8)
C16 N1 C15 116.26(10)
C18 N2 C15 116.37(10)
O1 C1 H1A 109.5
O1 C1 H1B 109.5
O1 C1 H1C 109.5
H1A C1 H1B 109.5
H1A C1 H1C 109.5
H1B C1 H1C 109.5
O1 C2 C3 115.48(9)
O1 C2 C7 124.56(9)
C7 C2 C3 119.95(9)
C2 C3 H3 120.0
C4 C3 C2 119.97(9)
C4 C3 H3 120.0
C3 C4 H4 119.4
C3 C4 C5 121.13(9)
C5 C4 H4 119.4
C4 C5 C8 120.37(9)
C6 C5 C4 117.99(9)
C6 C5 C8 121.62(9)
C5 C6 H6 119.2
C5 C6 C7 121.62(9)
C7 C6 H6 119.2
C2 C7 C6 119.33(9)
C2 C7 H7 120.3
C6 C7 H7 120.3
C5 C8 H8A 108.5
C5 C8 H8B 108.5
C5 C8 C9 115.13(8)
H8A C8 H8B 107.5
C9 C8 H8A 108.5
C9 C8 H8B 108.5
C10 C9 C8 121.71(9)
C14 C9 C8 119.58(9)
C14 C9 C10 118.70(9)
C9 C10 H10 119.7
C11 C10 C9 120.51(9)
C11 C10 H10 119.7
C10 C11 H11 119.7
C12 C11 C10 120.57(9)
C12 C11 H11 119.7
C11 C12 H12 120.2
C11 C12 C13 119.69(9)
C13 C12 H12 120.2
C12 C13 C15 119.76(9)
C14 C13 C12 119.40(9)
C14 C13 C15 120.79(9)
C9 C14 C13 121.12(9)
C9 C14 H14 119.4
C13 C14 H14 119.4
N1 C15 N2 125.58(10)
N1 C15 C13 117.25(9)
N2 C15 C13 117.17(9)
N1 C16 H16 118.6
N1 C16 C17 122.81(11)
C17 C16 H16 118.6
C16 C17 H17 121.8
C16 C17 C18 116.37(10)
C18 C17 H17 121.8
N2 C18 C17 122.60(11)
N2 C18 H18 118.7
C17 C18 H18 118.7

loop_
_geom_bond_atom_site_label_1
_geom_bond_atom_site_label_2
_geom_bond_distance
O1 C1 1.4292(13)
O1 C2 1.3748(12)
N1 C15 1.3420(13)
N1 C16 1.3384(14)
N2 C15 1.3436(13)
N2 C18 1.3394(15)
C1 H1A 0.9800
C1 H1B 0.9800
C1 H1C 0.9800
C2 C3 1.3954(13)
C2 C7 1.3883(14)
C3 H3 0.9500
C3 C4 1.3854(14)
C4 H4 0.9500
C4 C5 1.4001(13)
C5 C6 1.3907(13)
C5 C8 1.5123(13)
C6 H6 0.9500
C6 C7 1.3970(14)
C7 H7 0.9500
C8 H8A 0.9900
C8 H8B 0.9900
C8 C9 1.5199(13)
C9 C10 1.3965(14)
C9 C14 1.3961(13)
C10 H10 0.9500
C10 C11 1.3915(14)
C11 H11 0.9500
C11 C12 1.3880(14)
C12 H12 0.9500
C12 C13 1.3999(14)
C13 C14 1.3976(13)
C13 C15 1.4850(14)
C14 H14 0.9500
C16 H16 0.9500
C16 C17 1.3807(17)
C17 H17 0.9500
C17 C18 1.3810(18)
C18 H18 0.9500
